data_4066212
loop_
_publ_author_name
'Cooper, Benjamin G.'
'Fafard, Claudia M.'
'Foxman, Bruce M.'
'Thomas, Christine M.'

_publ_section_title
;
 Electronic Factors Affecting Metal&#x2212;Metal Interactions in
 Early/Late Heterobimetallics: Substituent Effects in Zirconium/Platinum
 Bis(phosphinoamide) Complexes&#x2020;
;
_journal_issue 21
_journal_name_full Organometallics
_journal_page_first 5179
_journal_paper_doi 10.1021/om100356a
_journal_volume 29
_journal_year 2010
_chemical_formula_moiety 'C40 H62 N2 P2 Pt1 Si2 Zr1'
_chemical_formula_sum 'C40 H62 N2 P2 Pt Si2 Zr'
_chemical_formula_weight 975.37
_space_group_IT_number 14
_symmetry_cell_setting monoclinic
_symmetry_space_group_name_Hall '-P 2ybc'
_symmetry_space_group_name_H-M 'P 1 21/c 1'
_atom_sites_solution_hydrogens geom
_atom_sites_solution_primary direct
_audit_creation_date 10-01-27
_audit_creation_method CRYSTALS_ver_14.01
_cell_angle_alpha 90
_cell_angle_beta 104.257(2)
_cell_angle_gamma 90
_cell_formula_units_Z 4
_cell_length_a 11.1953(6)
_cell_length_b 20.0505(11)
_cell_length_c 19.8404(11)
_cell_measurement_reflns_used 9666
_cell_measurement_temperature 120
_cell_measurement_theta_max 30
_cell_measurement_theta_min 3
_cell_volume 4316.4(4)
_computing_cell_refinement 'Apex2 (Bruker AXS, 2006)'
_computing_data_collection 'Apex2 (Bruker AXS, 2006)'
_computing_data_reduction 'Apex2 (Bruker AXS, 2006)'
_computing_molecular_graphics 'CAMERON (Watkin et al., 1996)'
_computing_publication_material 'CRYSTALS (Betteridge et al., 2003)'
_computing_structure_refinement 'CRYSTALS (Betteridge et al., 2003)'
_computing_structure_solution 'SHELXS 86 (Sheldrick, 1986)'
_diffrn_ambient_temperature 120
_diffrn_measured_fraction_theta_full 0.997
_diffrn_measured_fraction_theta_max 0.997
_diffrn_measurement_device Area
_diffrn_measurement_device_type 'Bruker Kappa Apex2'
_diffrn_measurement_method '\f & \w scans'
_diffrn_radiation_monochromator graphite
_diffrn_radiation_type 'Mo K\a'
_diffrn_radiation_wavelength 0.71073
_diffrn_reflns_av_R_equivalents 0.027
_diffrn_reflns_limit_h_max 15
_diffrn_reflns_limit_h_min -15
_diffrn_reflns_limit_k_max 28
_diffrn_reflns_limit_k_min -28
_diffrn_reflns_limit_l_max 27
_diffrn_reflns_limit_l_min -27
_diffrn_reflns_number 77311
_diffrn_reflns_theta_full 30.016
_diffrn_reflns_theta_max 30.016
_diffrn_reflns_theta_min 1.467
_diffrn_standards_number 0
_exptl_absorpt_coefficient_mu 3.637
_exptl_absorpt_correction_T_max 0.58
_exptl_absorpt_correction_T_min 0.39
_exptl_absorpt_correction_type numerical
_exptl_absorpt_process_details
; 
 Analytical Absorption (De Meulenaer & Tompa, 1965) 
;
_exptl_crystal_colour colorless
_exptl_crystal_density_diffrn 1.501
_exptl_crystal_density_method 'not measured'
_exptl_crystal_description 'prism fragment'
_exptl_crystal_F_000 1968
_exptl_crystal_size_max 0.636
_exptl_crystal_size_mid 0.259
_exptl_crystal_size_min 0.150
_refine_diff_density_max 1.23
_refine_diff_density_min -0.63
_refine_ls_extinction_method None
_refine_ls_goodness_of_fit_ref 1.0101
_refine_ls_hydrogen_treatment none
_refine_ls_matrix_type full
_refine_ls_number_parameters 433
_refine_ls_number_reflns 12573
_refine_ls_number_restraints 0
_refine_ls_R_factor_all 0.0193
_refine_ls_R_factor_gt 0.0154
_refine_ls_shift/su_max 0.0093487
_refine_ls_shift/su_mean 0.0001186
_refine_ls_structure_factor_coef Fsqd
_refine_ls_weighting_details
;
 Method= Modified Sheldrick 
 w=1/[\s^2^(F^2^) + ( 0.02P)^2^ + 2.46P] 
 ,where P=(max(Fo^2^,0) + 2Fc^2^)/3 
;
_refine_ls_weighting_scheme calc
_refine_ls_wR_factor_all 0.0393
_refine_ls_wR_factor_gt 0.0368
_refine_ls_wR_factor_ref 0.0393
_reflns_limit_h_max 15
_reflns_limit_h_min -15
_reflns_limit_k_max 28
_reflns_limit_k_min 0
_reflns_limit_l_max 27
_reflns_limit_l_min 0
_reflns_number_gt 11041
_reflns_number_total 12573
_reflns_threshold_expression I>2.0\s(I)
_oxford_diffrn_Wilson_B_factor 1.00
_oxford_diffrn_Wilson_scale 131.49
_oxford_refine_ls_r_factor_ref 0.0193
_oxford_refine_ls_scale 0.066863(3)
_oxford_reflns_number_all 12573
_oxford_reflns_threshold_expression_ref I>-10.0\s(I)
_oxford_structure_analysis_title 'BGC_25_0m in P2(1)/c'
_cod_data_source_file om100356a_si_002.cif
_cod_data_source_block 5
_cod_depositor_comments
;
The following automatic conversions were performed:

'_symmetry_cell_setting' value 'Monoclinic' changed to 'monoclinic'
according to /home/saulius/struct/CIF-dictionaries/cif_core.dic
dictionary named 'cif_core.dic' version 2.4.1 from 2010-06-29.

Automatic conversion script
Id: cif_fix_values 1715 2011-07-08 13:25:40Z adriana 

The following automatic conversions were performed:

data name '_diffrn_measurement_device-type' was replaced with
'_diffrn_measurement_device_type' as specified in the replacement
file 'data/replacement-values/replacement_tags.lst'.

Automatic conversion script
Id: cif_correct_tags 9268 2022-04-12 08:56:07Z antanas 
;
_cod_original_sg_symbol_H-M 'P 1 21/c 1 '
_cod_original_formula_sum 'C40 H62 N2 P2 Pt1 Si2 Zr1'
_cod_database_code 4066212

loop_
_symmetry_equiv_pos_as_xyz
x,y,z
-x,-y,-z
-x,y+1/2,-z+1/2
x,-y+1/2,z+1/2

loop_
_atom_site_label
_atom_site_type_symbol
_atom_site_fract_x
_atom_site_fract_y
_atom_site_fract_z
_atom_site_U_iso_or_equiv
_atom_site_occupancy
_atom_site_adp_type
_atom_site_refinement_flags_posn
Pt1 Pt 0.146260(5) 0.444876(3) 0.697650(3) 0.0120 1.0000 Uani .
Zr1 Zr 0.421067(13) 0.414135(7) 0.774724(7) 0.0138 1.0000 Uani .
P1 P 0.23857(3) 0.362714(18) 0.64686(2) 0.0131 1.0000 Uani .
P2 P 0.28367(3) 0.531770(18) 0.69990(2) 0.0130 1.0000 Uani .
Si1 Si 0.72914(4) 0.39643(2) 0.91506(3) 0.0243 1.0000 Uani .
Si2 Si 0.31144(4) 0.32253(2) 0.90793(2) 0.0232 1.0000 Uani .
N1 N 0.38728(11) 0.35252(6) 0.68692(7) 0.0144 1.0000 Uani .
N2 N 0.42724(11) 0.51290(6) 0.74318(7) 0.0143 1.0000 Uani .
C1 C 0.22858(14) 0.38043(7) 0.55550(8) 0.0160 1.0000 Uani .
C2 C 0.11862(15) 0.37096(8) 0.50521(8) 0.0199 1.0000 Uani .
C3 C 0.10940(16) 0.38916(9) 0.43642(9) 0.0250 1.0000 Uani .
C4 C 0.20912(17) 0.41658(10) 0.41714(9) 0.0269 1.0000 Uani .
C5 C 0.31831(16) 0.42722(9) 0.46666(9) 0.0255 1.0000 Uani .
C6 C 0.32791(15) 0.40953(8) 0.53570(9) 0.0202 1.0000 Uani .
C7 C 0.17531(13) 0.27815(7) 0.64659(8) 0.0160 1.0000 Uani .
C8 C 0.16159(15) 0.25473(8) 0.71042(9) 0.0201 1.0000 Uani .
C9 C 0.12404(16) 0.18991(8) 0.71795(10) 0.0241 1.0000 Uani .
C10 C 0.09814(15) 0.14727(8) 0.66136(11) 0.0267 1.0000 Uani .
C11 C 0.11125(16) 0.16947(8) 0.59775(10) 0.0258 1.0000 Uani .
C12 C 0.15030(15) 0.23467(8) 0.59022(9) 0.0204 1.0000 Uani .
C13 C 0.46069(14) 0.30296(8) 0.65819(8) 0.0174 1.0000 Uani .
C14 C 0.58265(15) 0.33245(9) 0.65065(9) 0.0226 1.0000 Uani .
C15 C 0.48394(15) 0.23950(8) 0.70145(9) 0.0224 1.0000 Uani .
C16 C 0.27724(14) 0.56064(7) 0.61162(8) 0.0157 1.0000 Uani .
C17 C 0.17459(14) 0.54303(8) 0.55884(8) 0.0173 1.0000 Uani .
C18 C 0.16145(15) 0.56595(8) 0.49139(9) 0.0202 1.0000 Uani .
C19 C 0.25047(15) 0.60659(9) 0.47551(9) 0.0232 1.0000 Uani .
C20 C 0.35307(16) 0.62460(9) 0.52725(9) 0.0259 1.0000 Uani .
C21 C 0.36619(15) 0.60232(9) 0.59502(9) 0.0231 1.0000 Uani .
C22 C 0.24902(13) 0.60835(7) 0.74137(8) 0.0162 1.0000 Uani .
C23 C 0.19986(15) 0.66528(8) 0.70405(9) 0.0215 1.0000 Uani .
C24 C 0.16627(15) 0.72012(8) 0.73824(11) 0.0263 1.0000 Uani .
C25 C 0.18044(15) 0.71874(9) 0.80941(11) 0.0271 1.0000 Uani .
C26 C 0.23062(16) 0.66300(9) 0.84706(10) 0.0250 1.0000 Uani .
C27 C 0.26417(15) 0.60796(8) 0.81330(9) 0.0204 1.0000 Uani .
C28 C 0.52927(14) 0.56221(7) 0.75767(8) 0.0162 1.0000 Uani .
C29 C 0.62799(16) 0.54313(10) 0.72049(10) 0.0267 1.0000 Uani .
C30 C 0.58381(16) 0.56792(8) 0.83540(9) 0.0213 1.0000 Uani .
C31 C 0.03775(15) 0.51014(8) 0.74072(10) 0.0237 1.0000 Uani .
C32 C -0.00907(14) 0.38332(8) 0.68756(9) 0.0200 1.0000 Uani .
C33 C 0.61039(16) 0.38456(9) 0.83160(9) 0.0254 1.0000 Uani .
C34 C 0.8625(2) 0.44454(12) 0.89865(14) 0.0449 1.0000 Uani .
C35 C 0.6715(2) 0.44228(10) 0.98316(10) 0.0352 1.0000 Uani .
C36 C 0.7865(2) 0.31300(11) 0.95130(12) 0.0430 1.0000 Uani .
C37 C 0.32809(16) 0.40140(8) 0.86155(9) 0.0230 1.0000 Uani .
C38 C 0.3802(2) 0.33127(13) 1.00334(10) 0.0462 1.0000 Uani .
C39 C 0.39068(19) 0.24919(10) 0.87937(12) 0.0364 1.0000 Uani .
C40 C 0.14392(17) 0.30205(11) 0.89422(10) 0.0312 1.0000 Uani .
H21 H 0.0509 0.3532 0.5181 0.0233 1.0000 Uiso R
H31 H 0.0347 0.3828 0.4035 0.0302 1.0000 Uiso R
H41 H 0.2020 0.4276 0.3711 0.0327 1.0000 Uiso R
H51 H 0.3874 0.4466 0.4544 0.0308 1.0000 Uiso R
H61 H 0.4005 0.4168 0.5693 0.0241 1.0000 Uiso R
H81 H 0.1787 0.2833 0.7487 0.0249 1.0000 Uiso R
H91 H 0.1141 0.1751 0.7602 0.0298 1.0000 Uiso R
H101 H 0.0714 0.1040 0.6656 0.0320 1.0000 Uiso R
H111 H 0.0940 0.1410 0.5594 0.0307 1.0000 Uiso R
H121 H 0.1587 0.2487 0.5466 0.0238 1.0000 Uiso R
H131 H 0.4129 0.2901 0.6123 0.0196 1.0000 Uiso R
H141 H 0.5718 0.3752 0.6296 0.0341 1.0000 Uiso R
H142 H 0.6189 0.3030 0.6232 0.0328 1.0000 Uiso R
H143 H 0.6394 0.3366 0.6951 0.0334 1.0000 Uiso R
H151 H 0.5330 0.2493 0.7473 0.0312 1.0000 Uiso R
H152 H 0.5284 0.2081 0.6804 0.0334 1.0000 Uiso R
H153 H 0.4079 0.2200 0.7052 0.0325 1.0000 Uiso R
H171 H 0.1132 0.5156 0.5694 0.0212 1.0000 Uiso R
H181 H 0.0923 0.5535 0.4565 0.0239 1.0000 Uiso R
H191 H 0.2393 0.6219 0.4293 0.0285 1.0000 Uiso R
H201 H 0.4143 0.6525 0.5170 0.0319 1.0000 Uiso R
H211 H 0.4357 0.6162 0.6298 0.0278 1.0000 Uiso R
H231 H 0.1904 0.6670 0.6563 0.0246 1.0000 Uiso R
H241 H 0.1350 0.7579 0.7130 0.0317 1.0000 Uiso R
H251 H 0.1561 0.7553 0.8323 0.0333 1.0000 Uiso R
H261 H 0.2414 0.6630 0.8956 0.0302 1.0000 Uiso R
H271 H 0.2966 0.5704 0.8390 0.0250 1.0000 Uiso R
H281 H 0.4966 0.6049 0.7403 0.0179 1.0000 Uiso R
H291 H 0.6685 0.5034 0.7401 0.0392 1.0000 Uiso R
H292 H 0.6885 0.5781 0.7260 0.0397 1.0000 Uiso R
H293 H 0.5917 0.5359 0.6719 0.0394 1.0000 Uiso R
H301 H 0.6135 0.5256 0.8543 0.0312 1.0000 Uiso R
H302 H 0.6516 0.5986 0.8456 0.0306 1.0000 Uiso R
H303 H 0.5235 0.5832 0.8585 0.0316 1.0000 Uiso R
H311 H 0.0248 0.5523 0.7157 0.0362 1.0000 Uiso R
H312 H 0.0793 0.5194 0.7874 0.0367 1.0000 Uiso R
H313 H -0.0389 0.4911 0.7404 0.0365 1.0000 Uiso R
H321 H -0.0807 0.4106 0.6725 0.0292 1.0000 Uiso R
H322 H -0.0080 0.3648 0.7315 0.0314 1.0000 Uiso R
H323 H -0.0129 0.3484 0.6538 0.0296 1.0000 Uiso R
H331 H 0.6541 0.3939 0.7978 0.0326 1.0000 Uiso R
H332 H 0.5960 0.3390 0.8309 0.0326 1.0000 Uiso R
H341 H 0.8366 0.4881 0.8815 0.0670 1.0000 Uiso R
H342 H 0.8938 0.4213 0.8646 0.0671 1.0000 Uiso R
H343 H 0.9270 0.4484 0.9415 0.0670 1.0000 Uiso R
H351 H 0.6062 0.4179 0.9962 0.0537 1.0000 Uiso R
H352 H 0.7391 0.4474 1.0242 0.0529 1.0000 Uiso R
H353 H 0.6407 0.4854 0.9667 0.0532 1.0000 Uiso R
H361 H 0.8218 0.2888 0.9196 0.0649 1.0000 Uiso R
H362 H 0.8492 0.3184 0.9932 0.0648 1.0000 Uiso R
H363 H 0.7206 0.2875 0.9606 0.0647 1.0000 Uiso R
H371 H 0.2494 0.4208 0.8485 0.0307 1.0000 Uiso R
H372 H 0.3769 0.4296 0.8954 0.0299 1.0000 Uiso R
H381 H 0.3689 0.2913 1.0270 0.0692 1.0000 Uiso R
H382 H 0.3411 0.3671 1.0212 0.0684 1.0000 Uiso R
H383 H 0.4663 0.3398 1.0129 0.0684 1.0000 Uiso R
H391 H 0.4779 0.2573 0.8913 0.0545 1.0000 Uiso R
H392 H 0.3635 0.2412 0.8303 0.0538 1.0000 Uiso R
H393 H 0.3750 0.2103 0.9030 0.0539 1.0000 Uiso R
H401 H 0.1056 0.3325 0.9193 0.0473 1.0000 Uiso R
H402 H 0.1024 0.3043 0.8463 0.0470 1.0000 Uiso R
H403 H 0.1340 0.2583 0.9106 0.0471 1.0000 Uiso R

loop_
_atom_site_aniso_label
_atom_site_aniso_U_11
_atom_site_aniso_U_22
_atom_site_aniso_U_33
_atom_site_aniso_U_23
_atom_site_aniso_U_13
_atom_site_aniso_U_12
Pt1 0.01291(3) 0.01120(3) 0.01234(3) 0.000524(19) 0.004139(19) -0.000380(18)
Zr1 0.01760(7) 0.01112(6) 0.01228(6) 0.00063(5) 0.00291(5) -0.00037(5)
P1 0.01428(16) 0.01217(16) 0.01314(16) -0.00076(13) 0.00386(13) -0.00044(13)
P2 0.01450(16) 0.01111(15) 0.01388(17) 0.00081(13) 0.00423(13) -0.00041(13)
Si1 0.0227(2) 0.0249(2) 0.0217(2) 0.00218(18) -0.00152(18) -0.00011(18)
Si2 0.0253(2) 0.0268(2) 0.0166(2) 0.00697(18) 0.00300(17) -0.00329(18)
N1 0.0153(6) 0.0132(5) 0.0152(6) -0.0014(4) 0.0045(5) 0.0006(4)
N2 0.0150(6) 0.0121(5) 0.0154(6) 0.0004(4) 0.0028(5) -0.0012(4)
C1 0.0187(7) 0.0158(7) 0.0140(7) -0.0011(5) 0.0051(5) 0.0023(5)
C2 0.0201(7) 0.0197(7) 0.0198(7) -0.0004(6) 0.0050(6) 0.0016(6)
C3 0.0250(8) 0.0299(9) 0.0173(8) -0.0009(7) -0.0002(6) 0.0061(7)
C4 0.0314(9) 0.0337(9) 0.0175(8) 0.0039(7) 0.0093(7) 0.0094(7)
C5 0.0256(8) 0.0310(9) 0.0232(8) 0.0066(7) 0.0124(7) 0.0063(7)
C6 0.0183(7) 0.0236(8) 0.0191(7) 0.0029(6) 0.0053(6) 0.0021(6)
C7 0.0146(6) 0.0142(6) 0.0191(7) -0.0006(5) 0.0042(5) -0.0005(5)
C8 0.0215(7) 0.0172(7) 0.0220(8) 0.0005(6) 0.0065(6) -0.0005(6)
C9 0.0230(8) 0.0195(8) 0.0328(9) 0.0068(7) 0.0125(7) 0.0022(6)
C10 0.0195(8) 0.0138(7) 0.0478(11) 0.0017(7) 0.0102(7) -0.0016(6)
C11 0.0243(8) 0.0162(7) 0.0350(10) -0.0073(7) 0.0039(7) -0.0023(6)
C12 0.0218(7) 0.0177(7) 0.0213(8) -0.0030(6) 0.0047(6) -0.0008(6)
C13 0.0176(7) 0.0160(7) 0.0188(7) -0.0024(6) 0.0048(6) 0.0024(5)
C14 0.0211(8) 0.0223(8) 0.0270(8) 0.0047(7) 0.0106(6) 0.0045(6)
C15 0.0222(8) 0.0161(7) 0.0301(9) 0.0013(6) 0.0087(7) 0.0032(6)
C16 0.0176(7) 0.0144(6) 0.0150(7) 0.0023(5) 0.0038(5) 0.0007(5)
C17 0.0159(7) 0.0173(7) 0.0188(7) 0.0018(6) 0.0043(6) -0.0002(5)
C18 0.0186(7) 0.0227(8) 0.0179(7) 0.0015(6) 0.0018(6) -0.0006(6)
C19 0.0239(8) 0.0291(9) 0.0166(7) 0.0061(6) 0.0047(6) -0.0010(6)
C20 0.0226(8) 0.0331(9) 0.0213(8) 0.0090(7) 0.0040(6) -0.0081(7)
C21 0.0199(7) 0.0282(8) 0.0198(8) 0.0057(6) 0.0020(6) -0.0069(6)
C22 0.0148(6) 0.0123(6) 0.0223(7) -0.0013(5) 0.0061(6) -0.0014(5)
C23 0.0208(7) 0.0147(7) 0.0272(8) 0.0000(6) 0.0028(6) -0.0001(6)
C24 0.0194(8) 0.0152(7) 0.0426(11) -0.0017(7) 0.0043(7) 0.0028(6)
C25 0.0173(7) 0.0202(8) 0.0452(11) -0.0123(7) 0.0102(7) -0.0008(6)
C26 0.0241(8) 0.0257(8) 0.0281(9) -0.0084(7) 0.0119(7) -0.0021(6)
C27 0.0215(7) 0.0174(7) 0.0235(8) -0.0022(6) 0.0078(6) -0.0001(6)
C28 0.0176(7) 0.0145(7) 0.0156(7) 0.0013(5) 0.0025(5) -0.0030(5)
C29 0.0212(8) 0.0340(9) 0.0270(9) -0.0034(7) 0.0096(7) -0.0060(7)
C30 0.0231(8) 0.0197(7) 0.0187(8) -0.0015(6) 0.0007(6) -0.0036(6)
C31 0.0200(7) 0.0205(8) 0.0336(9) -0.0050(7) 0.0125(7) -0.0005(6)
C32 0.0163(7) 0.0199(7) 0.0239(8) -0.0004(6) 0.0052(6) -0.0029(6)
C33 0.0255(8) 0.0237(8) 0.0233(8) -0.0017(7) -0.0007(7) 0.0022(6)
C34 0.0277(10) 0.0520(14) 0.0521(14) 0.0033(11) 0.0046(10) -0.0082(9)
C35 0.0442(12) 0.0361(11) 0.0228(9) -0.0002(8) 0.0034(8) -0.0001(8)
C36 0.0533(13) 0.0331(11) 0.0333(11) 0.0056(9) -0.0069(10) 0.0097(10)
C37 0.0292(8) 0.0229(8) 0.0185(8) 0.0047(6) 0.0089(6) 0.0034(6)
C38 0.0507(13) 0.0627(15) 0.0204(9) 0.0135(10) -0.0006(9) -0.0225(11)
C39 0.0334(10) 0.0281(9) 0.0473(12) 0.0110(9) 0.0093(9) 0.0049(8)
C40 0.0292(9) 0.0401(11) 0.0259(9) 0.0022(8) 0.0099(7) -0.0057(8)

loop_
_atom_type_symbol
_atom_type_scat_dispersion_real
_atom_type_scat_dispersion_imag
_atom_type_scat_Cromer_Mann_a1
_atom_type_scat_Cromer_Mann_b1
_atom_type_scat_Cromer_Mann_a2
_atom_type_scat_Cromer_Mann_b2
_atom_type_scat_Cromer_Mann_a3
_atom_type_scat_Cromer_Mann_b3
_atom_type_scat_Cromer_Mann_a4
_atom_type_scat_Cromer_Mann_b4
_atom_type_scat_Cromer_Mann_c
_atom_type_scat_source
C 0.0033 0.0016 2.3100 20.8439 1.0200 10.2075 1.5886 0.5687 0.8650 51.6512 0.2156 'International Tables Vol C 4.2.6.8 and 6.1.1.4'
H 0.0000 0.0000 0.4930 10.5109 0.3229 26.1257 0.1402 3.1424 0.0408 57.7998 0.0030 'International Tables Vol C 4.2.6.8 and 6.1.1.4'
N 0.0061 0.0033 12.2126 0.0057 3.1322 9.8933 2.0125 28.9975 1.1663 0.5826 -11.5290 'International Tables Vol C 4.2.6.8 and 6.1.1.4'
Si 0.0817 0.0704 6.2915 2.4386 3.0353 32.3337 1.9891 0.6785 1.5410 81.6937 1.1407 'International Tables Vol C 4.2.6.8 and 6.1.1.4'
P 0.1023 0.0942 6.4345 1.9067 4.1791 27.1570 1.7800 0.5260 1.4908 68.1645 1.1149 'International Tables Vol C 4.2.6.8 and 6.1.1.4'
Zr -2.9673 0.5597 17.8765 1.2762 10.9480 11.9160 5.4173 0.1176 3.6572 87.6627 2.0693 'International Tables Vol C 4.2.6.8 and 6.1.1.4'
Pt -1.7033 8.3905 27.0059 1.5129 17.7639 8.8117 15.7131 0.4246 5.7837 38.6103 11.6883 'International Tables Vol C 4.2.6.8 and 6.1.1.4'

loop_
_geom_angle_atom_site_label_1
_geom_angle_atom_site_label_2
_geom_angle_atom_site_label_3
_geom_angle
_geom_angle_publ_flag
Zr1 Pt1 P1 65.269(10) yes
Zr1 Pt1 P2 64.672(10) yes
P1 Pt1 P2 100.303(14) yes
Zr1 Pt1 C31 121.23(5) yes
P1 Pt1 C31 171.07(5) yes
P2 Pt1 C31 88.37(5) yes
Zr1 Pt1 C32 128.28(5) yes
P1 Pt1 C32 89.32(5) yes
P2 Pt1 C32 166.72(5) yes
C31 Pt1 C32 81.78(6) yes
Pt1 Zr1 P1 43.874(8) yes
Pt1 Zr1 P2 44.256(7) yes
P1 Zr1 P2 72.212(11) yes
Pt1 Zr1 N1 75.88(3) yes
P1 Zr1 N1 32.11(3) yes
P2 Zr1 N1 94.97(4) yes
Pt1 Zr1 N2 76.60(3) yes
P1 Zr1 N2 97.92(4) yes
P2 Zr1 N2 32.35(3) yes
N1 Zr1 N2 108.88(5) yes
Pt1 Zr1 C33 175.43(5) yes
P1 Zr1 C33 134.33(5) yes
P2 Zr1 C33 140.29(5) yes
N1 Zr1 C33 102.68(6) yes
N2 Zr1 C33 107.95(6) yes
Pt1 Zr1 C37 79.14(5) yes
P1 Zr1 C37 105.14(5) yes
P2 Zr1 C37 101.05(4) yes
N1 Zr1 C37 123.43(6) yes
N2 Zr1 C37 113.34(6) yes
C33 Zr1 C37 98.34(7) yes
Zr1 P1 Pt1 70.857(11) yes
Pt1 P1 N1 112.39(5) yes
Zr1 P1 C1 129.18(5) yes
Pt1 P1 C1 111.79(5) yes
N1 P1 C1 107.86(7) yes
Zr1 P1 C7 119.87(5) yes
Pt1 P1 C7 116.55(5) yes
N1 P1 C7 103.10(7) yes
C1 P1 C7 104.34(7) yes
Zr1 P2 Pt1 71.072(11) yes
Pt1 P2 N2 112.97(5) yes
Zr1 P2 C16 128.08(5) yes
Pt1 P2 C16 110.49(5) yes
N2 P2 C16 111.73(7) yes
Zr1 P2 C22 125.25(5) yes
Pt1 P2 C22 115.26(5) yes
N2 P2 C22 104.07(7) yes
C16 P2 C22 101.68(7) yes
C33 Si1 C34 109.62(10) yes
C33 Si1 C35 113.94(9) yes
C34 Si1 C35 107.65(11) yes
C33 Si1 C36 109.22(9) yes
C34 Si1 C36 108.33(11) yes
C35 Si1 C36 107.94(10) yes
C37 Si2 C38 110.78(10) yes
C37 Si2 C39 113.84(9) yes
C38 Si2 C39 105.79(12) yes
C37 Si2 C40 109.45(9) yes
C38 Si2 C40 108.42(10) yes
C39 Si2 C40 108.38(10) yes
P1 N1 Zr1 106.16(6) yes
P1 N1 C13 118.59(10) yes
Zr1 N1 C13 135.13(10) yes
P2 N2 Zr1 105.73(6) yes
P2 N2 C28 123.13(10) yes
Zr1 N2 C28 130.99(9) yes
P1 C1 C2 120.82(12) yes
P1 C1 C6 120.22(12) yes
C2 C1 C6 118.70(14) yes
C1 C2 C3 120.36(15) yes
C1 C2 H21 119.5 no
C3 C2 H21 120.1 no
C2 C3 C4 120.43(16) yes
C2 C3 H31 119.2 no
C4 C3 H31 120.4 no
C3 C4 C5 119.88(16) yes
C3 C4 H41 119.4 no
C5 C4 H41 120.8 no
C4 C5 C6 119.99(16) yes
C4 C5 H51 121.0 no
C6 C5 H51 119.0 no
C1 C6 C5 120.62(15) yes
C1 C6 H61 118.8 no
C5 C6 H61 120.6 no
P1 C7 C8 115.91(12) yes
P1 C7 C12 125.58(12) yes
C8 C7 C12 118.28(14) yes
C7 C8 C9 121.22(16) yes
C7 C8 H81 119.1 no
C9 C8 H81 119.7 no
C8 C9 C10 120.03(16) yes
C8 C9 H91 120.5 no
C10 C9 H91 119.4 no
C9 C10 C11 119.65(15) yes
C9 C10 H101 120.8 no
C11 C10 H101 119.5 no
C10 C11 C12 120.38(16) yes
C10 C11 H111 120.1 no
C12 C11 H111 119.5 no
C11 C12 C7 120.43(16) yes
C11 C12 H121 119.0 no
C7 C12 H121 120.5 no
N1 C13 C14 111.70(12) yes
N1 C13 C15 112.08(13) yes
C14 C13 C15 110.24(13) yes
N1 C13 H131 107.9 no
C14 C13 H131 108.1 no
C15 C13 H131 106.6 no
C13 C14 H141 111.9 no
C13 C14 H142 109.3 no
H141 C14 H142 109.5 no
C13 C14 H143 110.5 no
H141 C14 H143 108.1 no
H142 C14 H143 107.5 no
C13 C15 H151 110.0 no
C13 C15 H152 109.8 no
H151 C15 H152 108.0 no
C13 C15 H153 110.7 no
H151 C15 H153 108.8 no
H152 C15 H153 109.5 no
P2 C16 C17 117.98(11) yes
P2 C16 C21 123.48(12) yes
C17 C16 C21 118.44(14) yes
C16 C17 C18 120.77(14) yes
C16 C17 H171 119.4 no
C18 C17 H171 119.8 no
C17 C18 C19 120.24(15) yes
C17 C18 H181 119.8 no
C19 C18 H181 120.0 no
C18 C19 C20 119.80(15) yes
C18 C19 H191 118.8 no
C20 C19 H191 121.4 no
C19 C20 C21 120.23(15) yes
C19 C20 H201 120.5 no
C21 C20 H201 119.3 no
C16 C21 C20 120.50(15) yes
C16 C21 H211 120.5 no
C20 C21 H211 119.0 no
P2 C22 C23 123.16(12) yes
P2 C22 C27 118.03(12) yes
C23 C22 C27 118.64(14) yes
C22 C23 C24 120.36(16) yes
C22 C23 H231 120.1 no
C24 C23 H231 119.5 no
C23 C24 C25 120.37(16) yes
C23 C24 H241 119.5 no
C25 C24 H241 120.1 no
C24 C25 C26 119.80(16) yes
C24 C25 H251 120.4 no
C26 C25 H251 119.8 no
C25 C26 C27 120.20(17) yes
C25 C26 H261 119.0 no
C27 C26 H261 120.8 no
C22 C27 C26 120.62(16) yes
C22 C27 H271 119.8 no
C26 C27 H271 119.6 no
N2 C28 C29 110.80(13) yes
N2 C28 C30 110.19(12) yes
C29 C28 C30 110.70(14) yes
N2 C28 H281 108.5 no
C29 C28 H281 107.9 no
C30 C28 H281 108.6 no
C28 C29 H291 110.0 no
C28 C29 H292 109.7 no
H291 C29 H292 108.2 no
C28 C29 H293 110.3 no
H291 C29 H293 109.0 no
H292 C29 H293 109.7 no
C28 C30 H301 110.3 no
C28 C30 H302 111.2 no
H301 C30 H302 107.9 no
C28 C30 H303 110.9 no
H301 C30 H303 108.4 no
H302 C30 H303 108.0 no
Pt1 C31 H311 111.2 no
Pt1 C31 H312 109.0 no
H311 C31 H312 107.7 no
Pt1 C31 H313 111.3 no
H311 C31 H313 109.2 no
H312 C31 H313 108.3 no
Pt1 C32 H321 107.7 no
Pt1 C32 H322 108.7 no
H321 C32 H322 109.3 no
Pt1 C32 H323 112.8 no
H321 C32 H323 108.0 no
H322 C32 H323 110.1 no
Si1 C33 Zr1 142.99(10) yes
Si1 C33 H331 103.0 no
Zr1 C33 H331 100.6 no
Si1 C33 H332 102.8 no
Zr1 C33 H332 96.6 no
H331 C33 H332 107.7 no
Si1 C34 H341 110.4 no
Si1 C34 H342 108.6 no
H341 C34 H342 109.0 no
Si1 C34 H343 110.0 no
H341 C34 H343 109.4 no
H342 C34 H343 109.5 no
Si1 C35 H351 111.2 no
Si1 C35 H352 108.7 no
H351 C35 H352 108.3 no
Si1 C35 H353 110.8 no
H351 C35 H353 108.3 no
H352 C35 H353 109.4 no
Si1 C36 H361 111.1 no
Si1 C36 H362 110.1 no
H361 C36 H362 107.3 no
Si1 C36 H363 110.1 no
H361 C36 H363 108.8 no
H362 C36 H363 109.3 no
Zr1 C37 Si2 126.87(9) yes
Zr1 C37 H371 108.9 no
Si2 C37 H371 106.6 no
Zr1 C37 H372 100.5 no
Si2 C37 H372 105.6 no
H371 C37 H372 106.8 no
Si2 C38 H381 110.4 no
Si2 C38 H382 109.5 no
H381 C38 H382 108.7 no
Si2 C38 H383 111.4 no
H381 C38 H383 107.7 no
H382 C38 H383 109.1 no
Si2 C39 H391 108.7 no
Si2 C39 H392 112.5 no
H391 C39 H392 109.1 no
Si2 C39 H393 109.7 no
H391 C39 H393 108.5 no
H392 C39 H393 108.2 no
Si2 C40 H401 110.3 no
Si2 C40 H402 111.1 no
H401 C40 H402 108.6 no
Si2 C40 H403 110.5 no
H401 C40 H403 107.9 no
H402 C40 H403 108.4 no

loop_
_geom_bond_atom_site_label_1
_geom_bond_atom_site_label_2
_geom_bond_distance
_geom_bond_publ_flag
Pt1 Zr1 3.1411(2) yes
Pt1 P1 2.3044(4) yes
Pt1 P2 2.3173(4) yes
Pt1 C31 2.1046(16) yes
Pt1 C32 2.1015(15) yes
Zr1 P1 3.0200(4) yes
Zr1 P2 3.0014(4) yes
Zr1 N1 2.0928(12) yes
Zr1 N2 2.0832(12) yes
Zr1 C33 2.2225(17) yes
Zr1 C37 2.2359(16) yes
P1 N1 1.6713(13) yes
P1 C1 1.8234(15) yes
P1 C7 1.8370(15) yes
P2 N2 1.6686(13) yes
P2 C16 1.8292(16) yes
P2 C22 1.8281(15) yes
Si1 C33 1.8660(17) yes
Si1 C34 1.872(2) yes
Si1 C35 1.875(2) yes
Si1 C36 1.871(2) yes
Si2 C37 1.8619(17) yes
Si2 C38 1.868(2) yes
Si2 C39 1.876(2) yes
Si2 C40 1.8731(19) yes
N1 C13 1.4895(19) yes
N2 C28 1.4842(18) yes
C1 C2 1.393(2) yes
C1 C6 1.395(2) yes
C2 C3 1.392(2) yes
C2 H21 0.928 no
C3 C4 1.380(3) yes
C3 H31 0.935 no
C4 C5 1.383(3) yes
C4 H41 0.923 no
C5 C6 1.393(2) yes
C5 H51 0.949 no
C6 H61 0.926 no
C7 C8 1.394(2) yes
C7 C12 1.391(2) yes
C8 C9 1.385(2) yes
C8 H81 0.934 no
C9 C10 1.384(3) yes
C9 H91 0.923 no
C10 C11 1.380(3) yes
C10 H101 0.928 no
C11 C12 1.398(2) yes
C11 H111 0.933 no
C12 H121 0.936 no
C13 C14 1.529(2) yes
C13 C15 1.521(2) yes
C13 H131 0.971 no
C14 H141 0.948 no
C14 H142 0.958 no
C14 H143 0.956 no
C15 H151 0.960 no
C15 H152 0.960 no
C15 H153 0.956 no
C16 C17 1.396(2) yes
C16 C21 1.400(2) yes
C17 C18 1.388(2) yes
C17 H171 0.943 no
C18 C19 1.382(2) yes
C18 H181 0.937 no
C19 C20 1.387(2) yes
C19 H191 0.945 no
C20 C21 1.390(2) yes
C20 H201 0.945 no
C21 H211 0.945 no
C22 C23 1.398(2) yes
C22 C27 1.395(2) yes
C23 C24 1.392(2) yes
C23 H231 0.928 no
C24 C25 1.382(3) yes
C24 H241 0.927 no
C25 C26 1.384(3) yes
C25 H251 0.937 no
C26 C27 1.390(2) yes
C26 H261 0.941 no
C27 H271 0.932 no
C28 C29 1.521(2) yes
C28 C30 1.517(2) yes
C28 H281 0.961 no
C29 H291 0.952 no
C29 H292 0.962 no
C29 H293 0.961 no
C30 H301 0.955 no
C30 H302 0.958 no
C30 H303 0.956 no
C31 H311 0.973 no
C31 H312 0.948 no
C31 H313 0.938 no
C32 H321 0.957 no
C32 H322 0.945 no
C32 H323 0.962 no
C33 H331 0.942 no
C33 H332 0.927 no
C34 H341 0.957 no
C34 H342 0.955 no
C34 H343 0.974 no
C35 H351 0.967 no
C35 H352 0.970 no
C35 H353 0.958 no
C36 H361 0.953 no
C36 H362 0.953 no
C36 H363 0.952 no
C37 H371 0.939 no
C37 H372 0.943 no
C38 H381 0.953 no
C38 H382 0.953 no
C38 H383 0.951 no
C39 H391 0.960 no
C39 H392 0.959 no
C39 H393 0.949 no
C40 H401 0.953 no
C40 H402 0.950 no
C40 H403 0.952 no
